data_2014299
loop_
_publ_author_name
'Julio Belmar'
' Claudio Jim\'enez'
' Leandro Ortiz '
'Mar\'ia Teresa Garland'
'Ricardo Baggio'

_publ_section_title
;
 An oximino tautomer of
 1-<i>n</i>-decyl-4-hydroxyimino-3-methyl-1<i>H</i>-pyrazol-5(4<i>H</i>)-one
;
_journal_coeditor_code AV1274
_journal_issue 2
_journal_name_full 'Acta Crystallographica Section C'
_journal_page_first o76
_journal_page_last o78
_journal_paper_doi 10.1107/S0108270105042204
_journal_volume 62
_journal_year 2006
_chemical_formula_iupac 'C14 H25 N3 O2'
_chemical_formula_moiety 'C14 H25 N3 O2'
_chemical_formula_sum 'C14 H25 N3 O2'
_chemical_formula_weight 267.37
_chemical_name_systematic
;
1-n-decyl-4-hydroxyimino-3-methyl-1H-pyrazol-5(4H)-one
;
_space_group_IT_number 14
_symmetry_cell_setting monoclinic
_symmetry_space_group_name_Hall '-P 2ybc'
_symmetry_space_group_name_H-M 'P 1 21/c 1'
_atom_sites_solution_hydrogens geom
_atom_sites_solution_primary direct
_atom_sites_solution_secondary difmap
_audit_creation_method SHELXL-97
_cell_angle_alpha 90.00
_cell_angle_beta 90.461(4)
_cell_angle_gamma 90.00
_cell_formula_units_Z 4
_cell_length_a 17.948(4)
_cell_length_b 8.2512(17)
_cell_length_c 10.762(2)
_cell_measurement_reflns_used 3987
_cell_measurement_temperature 295(2)
_cell_measurement_theta_max 26.70
_cell_measurement_theta_min 4.12
_cell_volume 1593.7(6)
_computing_cell_refinement 'SAINT-NT (Bruker, 2000)'
_computing_data_collection 'SMART-NT (Bruker, 2001)'
_computing_data_reduction SAINT-NT
_computing_molecular_graphics 'SHELXTL-NT (Bruker, 2000)'
_computing_publication_material SHELXTL-NT
_computing_structure_refinement 'SHELXL97 (Sheldrick, 1997)'
_computing_structure_solution 'SHELXS97 (Sheldrick, 1997)'
_diffrn_ambient_temperature 295(2)
_diffrn_measured_fraction_theta_full 0.999
_diffrn_measured_fraction_theta_max 0.937
_diffrn_measurement_device_type 'Bruker SMART CCD area-detector'
_diffrn_measurement_method '\f and \w scans'
_diffrn_radiation_monochromator graphite
_diffrn_radiation_source 'fine-focus sealed tube'
_diffrn_radiation_type MoK\a
_diffrn_radiation_wavelength 0.71073
_diffrn_reflns_av_R_equivalents 0.0586
_diffrn_reflns_av_sigmaI/netI 0.0364
_diffrn_reflns_limit_h_max 22
_diffrn_reflns_limit_h_min -22
_diffrn_reflns_limit_k_max 10
_diffrn_reflns_limit_k_min -10
_diffrn_reflns_limit_l_max 14
_diffrn_reflns_limit_l_min -13
_diffrn_reflns_number 11384
_diffrn_reflns_theta_full 25.00
_diffrn_reflns_theta_max 28.00
_diffrn_reflns_theta_min 2.27
_diffrn_standards_number 0
_exptl_absorpt_coefficient_mu 0.075
_exptl_absorpt_correction_type none
_exptl_crystal_colour yellow
_exptl_crystal_density_diffrn 1.114
_exptl_crystal_density_method 'not measured'
_exptl_crystal_description prisms
_exptl_crystal_F_000 584
_exptl_crystal_size_max .22
_exptl_crystal_size_mid .18
_exptl_crystal_size_min .14
_refine_diff_density_max 0.161
_refine_diff_density_min -0.100
_refine_ls_extinction_method none
_refine_ls_goodness_of_fit_ref 1.030
_refine_ls_hydrogen_treatment mixed
_refine_ls_matrix_type full
_refine_ls_number_parameters 177
_refine_ls_number_reflns 3600
_refine_ls_number_restraints 2
_refine_ls_restrained_S_all 1.030
_refine_ls_R_factor_all 0.1369
_refine_ls_R_factor_gt 0.0647
_refine_ls_shift/su_max 0.000
_refine_ls_shift/su_mean 0.000
_refine_ls_structure_factor_coef Fsqd
_refine_ls_weighting_details 'calc w=1/[\s^2^(Fo^2^)+(0.0861P)^2^] where P=(Fo^2^+2Fc^2^)/3'
_refine_ls_weighting_scheme calc
_refine_ls_wR_factor_gt 0.1532
_refine_ls_wR_factor_ref 0.1843
_reflns_number_gt 1831
_reflns_number_total 3600
_reflns_threshold_expression I>2\s(I)
_cod_data_source_file av1274.cif
_cod_data_source_block I
_cod_original_sg_symbol_H-M 'P 21/c'
_cod_database_code 2014299
_cod_database_fobs_code 2014299

loop_
_symmetry_equiv_pos_as_xyz
'x, y, z'
'-x, y+1/2, -z+1/2'
'-x, -y, -z'
'x, -y-1/2, z-1/2'

loop_
_atom_site_label
_atom_site_fract_x
_atom_site_fract_y
_atom_site_fract_z
_atom_site_U_iso_or_equiv
_atom_site_adp_type
_atom_site_calc_flag
_atom_site_refinement_flags
_atom_site_occupancy
_atom_site_disorder_assembly
_atom_site_disorder_group
_atom_site_type_symbol
C1 0.38804(12) 1.2382(2) 0.50685(19) 0.0600(5) Uani d . 1 . . C
C2 0.42602(11) 1.1437(2) 0.41164(18) 0.0574(5) Uani d . 1 . . C
C3 0.41176(11) 0.9723(3) 0.44341(18) 0.0579(5) Uani d . 1 . . C
C4 0.38435(14) 1.4155(3) 0.5219(2) 0.0928(8) Uani d . 1 . . C
H4A 0.3560 1.4412 0.5946 0.139 Uiso calc R 1 . . H
H4B 0.3608 1.4627 0.4501 0.139 Uiso calc R 1 . . H
H4C 0.4338 1.4583 0.5310 0.139 Uiso calc R 1 . . H
C5 0.34749(13) 0.8499(3) 0.6273(2) 0.0718(6) Uani d . 1 . . C
H5A 0.3685 0.8675 0.7095 0.086 Uiso calc R 1 . . H
H5B 0.3677 0.7490 0.5957 0.086 Uiso calc R 1 . . H
C6 0.26484(14) 0.8336(3) 0.6378(2) 0.0843(8) Uani d . 1 . . C
H6A 0.2445 0.9370 0.6638 0.101 Uiso calc R 1 . . H
H6B 0.2541 0.7554 0.7025 0.101 Uiso calc R 1 . . H
C7 0.22619(15) 0.7826(3) 0.5225(2) 0.0900(8) Uani d . 1 . . C
H7A 0.2433 0.6750 0.5002 0.108 Uiso calc R 1 . . H
H7B 0.2401 0.8557 0.4560 0.108 Uiso calc R 1 . . H
C8 0.14125(16) 0.7797(4) 0.5319(3) 0.1009(9) Uani d . 1 . . C
H8A 0.1279 0.7089 0.6001 0.121 Uiso calc R 1 . . H
H8B 0.1245 0.8880 0.5530 0.121 Uiso calc R 1 . . H
C9 0.10040(16) 0.7269(4) 0.4210(3) 0.1090(9) Uani d . 1 . . C
H9A 0.1127 0.6141 0.4062 0.131 Uiso calc R 1 . . H
H9B 0.1188 0.7885 0.3509 0.131 Uiso calc R 1 . . H
C10 0.01784(17) 0.7416(4) 0.4219(3) 0.1170(10) Uani d . 1 . . C
H10A -0.0002 0.6749 0.4895 0.140 Uiso calc R 1 . . H
H10B 0.0062 0.8531 0.4429 0.140 Uiso calc R 1 . . H
C11 -0.0251(2) 0.7008(4) 0.3137(3) 0.1316(12) Uani d . 1 . . C
H11A -0.0147 0.5883 0.2947 0.158 Uiso calc R 1 . . H
H11B -0.0057 0.7646 0.2455 0.158 Uiso calc R 1 . . H
C12 -0.1053(2) 0.7196(5) 0.3114(4) 0.1429(14) Uani d . 1 . . C
H12A -0.1252 0.6502 0.3758 0.171 Uiso calc R 1 . . H
H12B -0.1161 0.8304 0.3353 0.171 Uiso calc R 1 . . H
C13 -0.1464(3) 0.6868(6) 0.1997(5) 0.1794(19) Uani d . 1 . . C
H13A -0.1252 0.7558 0.1361 0.215 Uiso calc R 1 . . H
H13B -0.1344 0.5763 0.1766 0.215 Uiso calc R 1 . . H
C14 -0.2207(2) 0.7006(7) 0.1878(5) 0.222(3) Uani d . 1 . . C
H14A -0.2373 0.6402 0.1166 0.333 Uiso calc R 1 . . H
H14B -0.2337 0.8127 0.1775 0.333 Uiso calc R 1 . . H
H14C -0.2441 0.6588 0.2610 0.333 Uiso calc R 1 . . H
N1 0.35613(10) 1.1413(2) 0.58418(16) 0.0657(5) Uani d . 1 . . N
N2 0.37046(9) 0.98167(18) 0.54638(15) 0.0595(5) Uani d . 1 . . N
N3 0.46775(10) 1.1774(2) 0.31735(16) 0.0661(5) Uani d D 1 . . N
O1 0.43293(9) 0.84926(18) 0.39204(14) 0.0772(5) Uani d . 1 . . O
O2 0.47788(9) 1.33871(19) 0.30532(14) 0.0785(5) Uani d D 1 . . O
H2 0.5070(12) 1.3428(16) 0.2420(16) 0.094 Uiso d D 1 . . H

loop_
_atom_site_aniso_label
_atom_site_aniso_U_11
_atom_site_aniso_U_22
_atom_site_aniso_U_33
_atom_site_aniso_U_12
_atom_site_aniso_U_13
_atom_site_aniso_U_23
C1 0.0598(13) 0.0601(13) 0.0600(12) 0.0000(10) 0.0026(10) -0.0009(11)
C2 0.0545(13) 0.0668(14) 0.0509(12) -0.0057(10) 0.0037(10) 0.0018(10)
C3 0.0552(12) 0.0685(14) 0.0500(12) -0.0032(10) 0.0036(10) -0.0025(10)
C4 0.110(2) 0.0661(16) 0.103(2) 0.0007(14) 0.0284(16) -0.0057(14)
C5 0.0791(17) 0.0698(14) 0.0667(14) -0.0035(11) 0.0128(12) 0.0041(11)
C6 0.0851(19) 0.0852(17) 0.0827(17) -0.0104(13) 0.0159(14) 0.0072(13)
C7 0.086(2) 0.103(2) 0.0810(17) 0.0026(14) 0.0038(14) -0.0040(15)
C8 0.092(2) 0.124(2) 0.0875(19) -0.0123(16) 0.0048(16) 0.0023(16)
C9 0.093(2) 0.126(2) 0.108(2) -0.0049(17) -0.0016(18) -0.0096(19)
C10 0.096(3) 0.148(3) 0.107(2) -0.0172(19) 0.0006(19) -0.009(2)
C11 0.117(3) 0.157(3) 0.121(3) 0.004(2) -0.030(2) -0.015(2)
C12 0.102(3) 0.188(4) 0.138(3) -0.012(2) -0.030(2) -0.045(3)
C13 0.111(3) 0.233(5) 0.195(5) 0.012(3) -0.023(3) -0.057(4)
C14 0.109(4) 0.311(7) 0.246(6) 0.039(4) -0.024(4) -0.149(5)
N1 0.0689(12) 0.0641(12) 0.0644(11) 0.0024(9) 0.0132(9) -0.0063(9)
N2 0.0659(11) 0.0554(11) 0.0576(10) -0.0010(8) 0.0177(9) 0.0018(8)
N3 0.0678(12) 0.0647(12) 0.0656(12) -0.0108(9) -0.0057(9) 0.0070(9)
O1 0.0963(13) 0.0654(10) 0.0703(10) 0.0069(8) 0.0236(8) -0.0107(8)
O2 0.0848(13) 0.0816(12) 0.0693(11) -0.0046(8) 0.0106(8) 0.0062(8)

loop_
_atom_type_symbol
_atom_type_description
_atom_type_scat_dispersion_real
_atom_type_scat_dispersion_imag
_atom_type_scat_source
C C 0.0033 0.0016 'International Tables Vol C Tables 4.2.6.8 and 6.1.1.4'
H H 0.0000 0.0000 'International Tables Vol C Tables 4.2.6.8 and 6.1.1.4'
N N 0.0061 0.0033 'International Tables Vol C Tables 4.2.6.8 and 6.1.1.4'
O O 0.0106 0.0060 'International Tables Vol C Tables 4.2.6.8 and 6.1.1.4'

loop_
_geom_angle_atom_site_label_1
_geom_angle_atom_site_label_2
_geom_angle_atom_site_label_3
_geom_angle
_geom_angle_publ_flag
N1 C1 C2 109.47(18) y
N1 C1 C4 121.54(19) y
C2 C1 C4 129.0(2) y
N3 C2 C1 135.3(2) y
N3 C2 C3 119.25(18) y
C1 C2 C3 105.43(17) y
O1 C3 N2 126.88(19) y
O1 C3 C2 129.59(19) y
N2 C3 C2 103.52(18) y
C1 C4 H4A 109.5 ?
C1 C4 H4B 109.5 ?
H4A C4 H4B 109.5 ?
C1 C4 H4C 109.5 ?
H4A C4 H4C 109.5 ?
H4B C4 H4C 109.5 ?
N2 C5 C6 113.49(19) ?
N2 C5 H5A 108.9 ?
C6 C5 H5A 108.9 ?
N2 C5 H5B 108.9 ?
C6 C5 H5B 108.9 ?
H5A C5 H5B 107.7 ?
C5 C6 C7 114.9(2) ?
C5 C6 H6A 108.5 ?
C7 C6 H6A 108.5 ?
C5 C6 H6B 108.5 ?
C7 C6 H6B 108.5 ?
H6A C6 H6B 107.5 ?
C6 C7 C8 114.3(2) ?
C6 C7 H7A 108.7 ?
C8 C7 H7A 108.7 ?
C6 C7 H7B 108.7 ?
C8 C7 H7B 108.7 ?
H7A C7 H7B 107.6 ?
C9 C8 C7 116.4(2) ?
C9 C8 H8A 108.2 ?
C7 C8 H8A 108.2 ?
C9 C8 H8B 108.2 ?
C7 C8 H8B 108.2 ?
H8A C8 H8B 107.3 ?
C8 C9 C10 117.6(3) ?
C8 C9 H9A 107.9 ?
C10 C9 H9A 107.9 ?
C8 C9 H9B 107.9 ?
C10 C9 H9B 107.9 ?
H9A C9 H9B 107.2 ?
C11 C10 C9 120.4(3) ?
C11 C10 H10A 107.2 ?
C9 C10 H10A 107.2 ?
C11 C10 H10B 107.2 ?
C9 C10 H10B 107.2 ?
H10A C10 H10B 106.9 ?
C10 C11 C12 121.2(3) ?
C10 C11 H11A 107.0 ?
C12 C11 H11A 107.0 ?
C10 C11 H11B 107.0 ?
C12 C11 H11B 107.0 ?
H11A C11 H11B 106.8 ?
C13 C12 C11 120.0(4) ?
C13 C12 H12A 107.3 ?
C11 C12 H12A 107.3 ?
C13 C12 H12B 107.3 ?
C11 C12 H12B 107.3 ?
H12A C12 H12B 106.9 ?
C14 C13 C12 124.7(4) ?
C14 C13 H13A 106.2 ?
C12 C13 H13A 106.2 ?
C14 C13 H13B 106.2 ?
C12 C13 H13B 106.2 ?
H13A C13 H13B 106.4 ?
C13 C14 H14A 109.5 ?
C13 C14 H14B 109.5 ?
H14A C14 H14B 109.5 ?
C13 C14 H14C 109.5 ?
H14A C14 H14C 109.5 ?
H14B C14 H14C 109.5 ?
C1 N1 N2 108.13(16) y
C3 N2 N1 113.45(16) y
C3 N2 C5 127.78(17) y
N1 N2 C5 118.35(17) y
C2 N3 O2 111.46(17) y
N3 O2 H2 101.4(9) ?

loop_
_geom_bond_atom_site_label_1
_geom_bond_atom_site_label_2
_geom_bond_site_symmetry_2
_geom_bond_distance
_geom_bond_publ_flag
C1 N1 . 1.291(3) y
C1 C2 . 1.461(3) y
C1 C4 . 1.473(3) y
C2 N3 . 1.296(2) y
C2 C3 . 1.478(3) y
C3 O1 . 1.218(2) y
C3 N2 . 1.340(2) y
C4 H4A . 0.9600 ?
C4 H4B . 0.9600 ?
C4 H4C . 0.9600 ?
C5 N2 . 1.455(3) ?
C5 C6 . 1.495(3) ?
C5 H5A . 0.9700 ?
C5 H5B . 0.9700 ?
C6 C7 . 1.477(3) ?
C6 H6A . 0.9700 ?
C6 H6B . 0.9700 ?
C7 C8 . 1.529(4) ?
C7 H7A . 0.9700 ?
C7 H7B . 0.9700 ?
C8 C9 . 1.462(4) ?
C8 H8A . 0.9700 ?
C8 H8B . 0.9700 ?
C9 C10 . 1.487(4) ?
C9 H9A . 0.9700 ?
C9 H9B . 0.9700 ?
C10 C11 . 1.432(4) ?
C10 H10A . 0.9700 ?
C10 H10B . 0.9700 ?
C11 C12 . 1.447(4) ?
C11 H11A . 0.9700 ?
C11 H11B . 0.9700 ?
C12 C13 . 1.431(5) ?
C12 H12A . 0.9700 ?
C12 H12B . 0.9700 ?
C13 C14 . 1.343(5) ?
C13 H13A . 0.9700 ?
C13 H13B . 0.9700 ?
C14 H14A . 0.9600 ?
C14 H14B . 0.9600 ?
C14 H14C . 0.9600 ?
N1 N2 . 1.403(2) y
N3 O2 . 1.349(2) y
O2 H2 . 0.86(2) ?

loop_
_geom_hbond_atom_site_label_D
_geom_hbond_atom_site_label_H
_geom_hbond_atom_site_label_A
_geom_hbond_site_symmetry_A
_geom_hbond_distance_DH
_geom_hbond_distance_HA
_geom_hbond_distance_DA
_geom_hbond_angle_DHA
O2 H2 O1 2_655 0.86(2) 1.81(2) 2.671(2) 179(2)

loop_
_cod_related_entry_id
_cod_related_entry_database
_cod_related_entry_code
1 ChemSpider 30652404
